data_2101415
loop_
_publ_author_name
'Bertolasi, V.'
'Gilli, P.'
'Ferretti, V.'
'Gilli, G.'

_publ_section_title
;
 Intermolecular N--H^{&#x00B7;&#x00B7;&#x00B7;^}O hydrogen bonds
 assisted by resonance. Heteroconjugated systems as
 hydrogen-bond-strengthening functional groups
;
_journal_issue 6
_journal_name_full 'Acta Crystallographica Section B'
_journal_page_first 1004
_journal_page_last 1015
_journal_paper_doi 10.1107/S0108768195004009
_journal_volume 51
_journal_year 1995
_chemical_formula_sum 'C14 H11 N O2'
_chemical_formula_weight 225.25
_symmetry_cell_setting orthorhombic
_symmetry_space_group_name_Hall 'I 2 -2c'
_symmetry_space_group_name_H-M 'I b a 2'
_cell_angle_alpha 90.0
_cell_angle_beta 90.0
_cell_angle_gamma 90.0
_cell_formula_units_Z 4
_cell_length_a 8.4690(10)
_cell_length_b 15.783(2)
_cell_length_c 9.0030(10)
_cell_volume 1203.4(2)
_diffrn_radiation_type Mo
_diffrn_radiation_wavelength 0.71073
_exptl_absorpt_coefficient_mu 0.078
_exptl_crystal_density_diffrn 1.24
_exptl_crystal_F_000 926
_cod_data_source_file na0069.cif
_cod_data_source_block 4
_cod_original_formula_sum 'C14 H11 N1 O2'
_cod_database_code 2101415

loop_
_atom_site_label
_atom_site_fract_x
_atom_site_fract_y
_atom_site_fract_z
N .5 .5 .0
O .4320(2) .42028(9) -.2012(2)
C1 .4111(2) .43890(10) -.0713(2)
C2 .2890(2) .39450(10) .0189(2)
C3 .2108(3) .4328(2) .1355(3)
C4 .0927(3) .3879(2) .2103(3)
C5 .0567(3) .3076(2) .1713(3)
C6 .1348(3) .26900(10) .0578(3)
C7 .2486(2) .31280(10) -.0191(2)
H1N .5 .5 .091(3)
H3 .235(2) .4850(10) .159(2)
H4 .052(3) .417(2) .291(4)
H5 -.030(4) .278(2) .231(3)
H6 .106(3) .211(2) .034(3)
H7 .297(3) .2920(10) -.090(2)
